data_7012503
loop_
_publ_author_name
'Herrera, Aida M.'
'Staples, Richard J.'
'Kryatov, Sergey V.'
'Nazarenko, Alexander Y.'
'Rybak-Akimova, Elena V.'

_publ_section_title
;
 Nickel(ii) and copper(ii) complexes with pyridine-containing
 macrocycles bearing an aminopropyl pendant arm: synthesis,
 characterization, and modifications of the pendant amino
 groupElectronic supplementary information (ESI) available: colour
 versions of Figs. 4, 5 and 7. See
 http://www.rsc.org/suppdata/dt/b2/b211489e/
;
_journal_issue 5
_journal_name_full 'Dalton Transactions'
_journal_page_first 846
_journal_paper_doi 10.1039/b211489e
_journal_year 2003
_chemical_formula_sum 'C20 H36 Cl2 Cu N6 O8'
_chemical_formula_weight 622.99
_chemical_name_systematic
; 
? 
;
_space_group_IT_number 14
_symmetry_cell_setting monoclinic
_symmetry_space_group_name_Hall '-P 2yn'
_symmetry_space_group_name_H-M 'P 1 21/n 1'
_atom_sites_solution_hydrogens geom
_atom_sites_solution_primary direct
_atom_sites_solution_secondary difmap
_audit_creation_method SHELXL-97
_cell_angle_alpha 90.00
_cell_angle_beta 101.766(7)
_cell_angle_gamma 90.00
_cell_formula_units_Z 4
_cell_length_a 11.431(7)
_cell_length_b 8.861(5)
_cell_length_c 28.031(16)
_cell_measurement_temperature 213(2)
_cell_volume 2780(3)
_computing_cell_refinement 'SMART (BRUKER, V5.054, 1998)'
_computing_data_collection 'ASTRO (BRUKER, V5.007, 1997)'
_computing_data_reduction 'SAINT (BRUKER, V6.01, 1999)'
_computing_molecular_graphics 'SHELXTL (BRUKER, 1998, V5.1)'
_computing_publication_material 'XCIF (Sheldrick and BRUKER, 1997, V5.1)'
_computing_structure_refinement 'SHELXL-97 (Sheldrick, 1997)'
_computing_structure_solution 'SHELXS-97 (Sheldrick, 1990)'
_diffrn_ambient_temperature 213(2)
_diffrn_measured_fraction_theta_full 0.998
_diffrn_measured_fraction_theta_max 0.998
_diffrn_measurement_method '\w, 0.3 deg'
_diffrn_radiation_monochromator graphite
_diffrn_radiation_source 'normal-focus sealed tube'
_diffrn_radiation_type MoK\a
_diffrn_radiation_wavelength 0.71073
_diffrn_reflns_av_R_equivalents 0.0514
_diffrn_reflns_av_sigmaI/netI 0.0361
_diffrn_reflns_limit_h_max 13
_diffrn_reflns_limit_h_min -13
_diffrn_reflns_limit_k_max 10
_diffrn_reflns_limit_k_min -9
_diffrn_reflns_limit_l_max 26
_diffrn_reflns_limit_l_min -32
_diffrn_reflns_number 14389
_diffrn_reflns_theta_full 24.74
_diffrn_reflns_theta_max 24.74
_diffrn_reflns_theta_min 0.74
_diffrn_standards_decay_% <1
_diffrn_standards_interval_count 0
_diffrn_standards_number 0
_exptl_absorpt_coefficient_mu 1.031
_exptl_absorpt_correction_T_max 0.942188
_exptl_absorpt_correction_T_min 0.727409
_exptl_absorpt_correction_type 'Semi-empirical, SADABS'
_exptl_crystal_colour blue
_exptl_crystal_density_diffrn 1.489
_exptl_crystal_density_method 'not measured'
_exptl_crystal_description plate
_exptl_crystal_F_000 1300
_exptl_crystal_size_max 0.12
_exptl_crystal_size_mid 0.12
_exptl_crystal_size_min 0.06
_refine_diff_density_max 0.595
_refine_diff_density_min -0.283
_refine_diff_density_rms 0.072
_refine_ls_extinction_method none
_refine_ls_goodness_of_fit_ref 1.034
_refine_ls_hydrogen_treatment mixed
_refine_ls_matrix_type full
_refine_ls_number_parameters 320
_refine_ls_number_reflns 4906
_refine_ls_number_restraints 0
_refine_ls_restrained_S_all 1.034
_refine_ls_R_factor_all 0.0468
_refine_ls_R_factor_gt 0.0438
_refine_ls_shift/su_max 0.000
_refine_ls_shift/su_mean 0.000
_refine_ls_structure_factor_coef Fsqd
_refine_ls_weighting_details 'calc w=1/[\s^2^(Fo^2^)+(0.0682P)^2^+1.4646P] where P=(Fo^2^+2Fc^2^)/3'
_refine_ls_weighting_scheme calc
_refine_ls_wR_factor_gt 0.1088
_refine_ls_wR_factor_ref 0.1105
_reflns_number_gt 4663
_reflns_number_total 4906
_reflns_threshold_expression >2sigma(I)
_cod_data_source_file b211489e.txt
_cod_data_source_block '[Cu(L2a)](ClO4)2'
_cod_depositor_comments
;
The following automatic conversions were performed:
'_symmetry_cell_setting' value 'Monoclinic' changed to 'monoclinic'
according to '/home/saulius/struct/CIF-dictionaries/cif_core.dic'
dictionary named 'cif_core.dic' version 2.4.1 from 2010-06-29.

Automatic conversion script
Id: cif_fix_enum 1527 2010-12-29 10:47:43Z saulius 
;
_cod_original_cell_volume 2779(3)
_cod_original_sg_symbol_H-M P2(1)/n
_cod_database_code 7012503

loop_
_symmetry_equiv_pos_as_xyz
'x, y, z'
'-x+1/2, y+1/2, -z+1/2'
'-x, -y, -z'
'x-1/2, -y-1/2, z-1/2'

loop_
_atom_site_label
_atom_site_type_symbol
_atom_site_fract_x
_atom_site_fract_y
_atom_site_fract_z
_atom_site_U_iso_or_equiv
_atom_site_adp_type
_atom_site_occupancy
_atom_site_symmetry_multiplicity
_atom_site_calc_flag
_atom_site_refinement_flags
_atom_site_disorder_assembly
_atom_site_disorder_group
Cu1 Cu 0.46106(4) 0.33400(5) 0.143493(16) 0.03202(13) Uani 1 1 d . . .
N1 N 0.2930(3) 0.2683(4) 0.12368(12) 0.0412(8) Uani 1 1 d . . .
N2 N 0.4823(3) 0.1148(4) 0.12032(13) 0.0468(8) Uani 1 1 d . . .
H2B H 0.4738 0.0564 0.1465 0.056 Uiso 1 1 calc R . .
N3 N 0.6295(3) 0.3565(4) 0.18358(11) 0.0360(7) Uani 1 1 d . . .
N4 N 0.3842(3) 0.4628(4) 0.19148(11) 0.0417(8) Uani 1 1 d . . .
H4C H 0.4192 0.5567 0.1954 0.050 Uiso 1 1 calc R . .
N5 N 0.4957(4) 0.4827(4) 0.08675(13) 0.0500(9) Uani 1 1 d . . .
H5A H 0.5422 0.4333 0.0690 0.060 Uiso 1 1 calc R . .
H5B H 0.4252 0.5053 0.0664 0.060 Uiso 1 1 calc R . .
C1 C 0.2691(4) 0.1420(5) 0.09723(16) 0.0484(10) Uani 1 1 d . . .
C2 C 0.3750(4) 0.0743(5) 0.08161(16) 0.0503(11) Uani 1 1 d . . .
H2A H 0.3660 -0.0369 0.0804 0.060 Uiso 1 1 calc R . .
C3 C 0.5971(4) 0.0688(5) 0.11070(18) 0.0525(11) Uani 1 1 d . . .
H3A H 0.6122 0.1228 0.0821 0.063 Uiso 1 1 calc R . .
H3B H 0.5953 -0.0395 0.1035 0.063 Uiso 1 1 calc R . .
C4 C 0.6968(4) 0.1011(5) 0.15374(18) 0.0545(12) Uani 1 1 d . . .
H4A H 0.7703 0.0540 0.1479 0.065 Uiso 1 1 calc R . .
H4B H 0.6774 0.0537 0.1827 0.065 Uiso 1 1 calc R . .
C5 C 0.7208(4) 0.2685(5) 0.16418(18) 0.0524(11) Uani 1 1 d . . .
H5C H 0.7970 0.2775 0.1875 0.063 Uiso 1 1 calc R . .
H5D H 0.7313 0.3168 0.1339 0.063 Uiso 1 1 calc R . .
C6 C 0.6264(4) 0.3010(5) 0.23410(14) 0.0470(10) Uani 1 1 d . . .
H6A H 0.7077 0.3064 0.2537 0.056 Uiso 1 1 calc R . .
H6B H 0.6033 0.1943 0.2317 0.056 Uiso 1 1 calc R . .
C7 C 0.5444(4) 0.3824(5) 0.26131(14) 0.0489(10) Uani 1 1 d . . .
H7A H 0.5698 0.4881 0.2650 0.059 Uiso 1 1 calc R . .
H7B H 0.5555 0.3388 0.2941 0.059 Uiso 1 1 calc R . .
C8 C 0.4110(4) 0.3791(5) 0.23854(15) 0.0475(10) Uani 1 1 d . . .
H8A H 0.3848 0.2741 0.2330 0.057 Uiso 1 1 calc R . .
H8B H 0.3661 0.4244 0.2612 0.057 Uiso 1 1 calc R . .
C9 C 0.2518(4) 0.4787(6) 0.17251(16) 0.0514(11) Uani 1 1 d . . .
H9A H 0.2110 0.4823 0.2004 0.062 Uiso 1 1 calc R . .
C10 C 0.2094(3) 0.3407(6) 0.14186(15) 0.0473(10) Uani 1 1 d . . .
C11 C 0.0916(4) 0.2904(8) 0.13137(18) 0.0704(16) Uani 1 1 d . . .
H11A H 0.0314 0.3415 0.1433 0.084 Uiso 1 1 calc R . .
C12 C 0.0662(5) 0.1628(8) 0.1029(2) 0.0764(17) Uani 1 1 d . . .
H12A H -0.0130 0.1280 0.0946 0.092 Uiso 1 1 calc R . .
C13 C 0.1541(5) 0.0857(7) 0.08625(19) 0.0642(13) Uani 1 1 d . . .
H13A H 0.1365 -0.0032 0.0679 0.077 Uiso 1 1 calc R . .
C14 C 0.6704(4) 0.5187(5) 0.18730(16) 0.0458(10) Uani 1 1 d . . .
H14A H 0.7504 0.5226 0.2081 0.055 Uiso 1 1 calc R . .
H14B H 0.6169 0.5760 0.2038 0.055 Uiso 1 1 calc R . .
C15 C 0.6749(4) 0.5976(5) 0.13961(17) 0.0546(11) Uani 1 1 d . . .
H15A H 0.7252 0.5376 0.1224 0.066 Uiso 1 1 calc R . .
H15B H 0.7141 0.6956 0.1472 0.066 Uiso 1 1 calc R . .
C16 C 0.5554(5) 0.6238(5) 0.10536(17) 0.0594(12) Uani 1 1 d . . .
H16A H 0.5031 0.6805 0.1226 0.071 Uiso 1 1 calc R . .
H16B H 0.5679 0.6854 0.0778 0.071 Uiso 1 1 calc R . .
C17 C 0.3810(5) 0.1318(6) 0.03077(17) 0.0621(13) Uani 1 1 d . . .
H17A H 0.3091 0.1021 0.0079 0.093 Uiso 1 1 calc R . .
H17B H 0.4502 0.0888 0.0208 0.093 Uiso 1 1 calc R . .
H17C H 0.3875 0.2410 0.0314 0.093 Uiso 1 1 calc R . .
C18 C 0.2252(5) 0.6224(6) 0.1432(2) 0.0716(15) Uani 1 1 d . . .
H18A H 0.1397 0.6316 0.1315 0.107 Uiso 1 1 calc R . .
H18B H 0.2648 0.6194 0.1158 0.107 Uiso 1 1 calc R . .
H18C H 0.2541 0.7083 0.1637 0.107 Uiso 1 1 calc R . .
Cl1 Cl 0.74168(10) 0.31844(16) 0.00927(4) 0.0584(3) Uani 1 1 d . . .
O1 O 0.7967(6) 0.1914(7) -0.0035(3) 0.154(3) Uani 1 1 d . . .
O2 O 0.7551(4) 0.4368(7) -0.02442(16) 0.1112(19) Uani 1 1 d . . .
O3 O 0.8031(7) 0.3586(7) 0.05569(16) 0.132(2) Uani 1 1 d . . .
O4 O 0.6222(4) 0.2929(10) 0.0082(2) 0.146(3) Uani 1 1 d . . .
Cl2 Cl 0.45568(10) 0.88854(12) 0.23531(4) 0.0462(2) Uani 1 1 d . . .
O5 O 0.4036(5) 0.7574(4) 0.25154(13) 0.0914(15) Uani 1 1 d . . .
O6 O 0.5427(5) 0.8491(7) 0.20780(17) 0.1136(19) Uani 1 1 d . . .
O7 O 0.5113(3) 0.9744(4) 0.27688(12) 0.0651(9) Uani 1 1 d . . .
O8 O 0.3671(3) 0.9781(5) 0.20534(13) 0.0681(9) Uani 1 1 d . . .
C1S C 0.9472(7) 0.6851(9) 0.0343(2) 0.095(2) Uiso 1 1 d . . .
H1SC H 0.9442 0.7557 0.0081 0.114 Uiso 1 1 d R . .
H3SA H 0.8938 0.6070 0.0194 0.114 Uiso 1 1 d R . .
H2SB H 1.0296 0.6549 0.0412 0.114 Uiso 1 1 d R . .
C2S C 0.9088(5) 0.7738(7) 0.0702(2) 0.0740(15) Uiso 1 1 d . . .
N1S N 0.8794(6) 0.8418(8) 0.0993(2) 0.110(2) Uiso 1 1 d . . .

loop_
_atom_site_aniso_label
_atom_site_aniso_U_11
_atom_site_aniso_U_22
_atom_site_aniso_U_33
_atom_site_aniso_U_23
_atom_site_aniso_U_13
_atom_site_aniso_U_12
Cu1 0.0316(2) 0.0305(2) 0.0324(2) -0.00457(19) 0.00294(17) -0.0023(2)
N1 0.0355(16) 0.048(2) 0.0378(16) -0.0071(15) 0.0016(14) -0.0101(16)
N2 0.051(2) 0.0370(18) 0.0493(19) -0.0076(16) 0.0039(17) -0.0046(16)
N3 0.0359(16) 0.0299(17) 0.0388(16) -0.0022(13) -0.0005(13) -0.0022(13)
N4 0.0369(17) 0.046(2) 0.0408(18) -0.0101(15) 0.0039(14) -0.0030(15)
N5 0.060(2) 0.049(2) 0.0390(18) 0.0060(16) 0.0049(17) -0.0061(18)
C1 0.045(2) 0.052(3) 0.045(2) -0.010(2) 0.0036(18) -0.013(2)
C2 0.049(2) 0.039(2) 0.058(3) -0.019(2) -0.001(2) -0.006(2)
C3 0.056(3) 0.036(2) 0.061(3) -0.012(2) 0.001(2) 0.010(2)
C4 0.049(3) 0.048(2) 0.061(3) -0.010(2) -0.002(2) 0.016(2)
C5 0.037(2) 0.053(3) 0.062(3) -0.011(2) -0.002(2) 0.007(2)
C6 0.049(2) 0.045(3) 0.041(2) 0.0032(18) -0.0066(18) 0.0017(19)
C7 0.061(3) 0.050(3) 0.0321(19) -0.0050(17) 0.0000(19) -0.008(2)
C8 0.055(2) 0.055(3) 0.035(2) -0.0019(19) 0.0152(18) -0.007(2)
C9 0.040(2) 0.068(3) 0.047(2) -0.014(2) 0.0087(18) 0.008(2)
C10 0.0352(18) 0.067(3) 0.038(2) -0.009(2) 0.0053(18) -0.007(2)
C11 0.038(2) 0.116(5) 0.059(3) -0.019(3) 0.013(2) -0.014(3)
C12 0.042(2) 0.111(5) 0.076(3) -0.030(4) 0.010(2) -0.025(3)
C13 0.056(3) 0.071(3) 0.063(3) -0.021(3) 0.005(2) -0.020(3)
C14 0.036(2) 0.038(2) 0.058(2) -0.0062(19) 0.0000(19) -0.0081(17)
C15 0.058(3) 0.044(2) 0.064(3) -0.001(2) 0.017(2) -0.016(2)
C16 0.080(3) 0.042(3) 0.054(3) 0.012(2) 0.010(2) -0.006(2)
C17 0.055(3) 0.070(3) 0.060(3) -0.021(3) 0.010(2) -0.009(3)
C18 0.061(3) 0.070(3) 0.075(3) -0.017(3) -0.008(3) 0.020(3)
Cl1 0.0537(6) 0.0756(8) 0.0473(6) -0.0010(6) 0.0135(5) 0.0006(6)
O1 0.123(5) 0.110(5) 0.239(8) -0.079(5) 0.061(5) -0.012(4)
O2 0.081(3) 0.167(5) 0.077(3) 0.046(3) -0.005(2) -0.033(3)
O3 0.187(6) 0.142(5) 0.055(2) -0.005(3) 0.001(3) -0.012(5)
O4 0.062(3) 0.228(7) 0.153(5) 0.093(5) 0.036(3) 0.005(4)
Cl2 0.0565(6) 0.0376(5) 0.0464(5) 0.0010(4) 0.0147(5) 0.0049(4)
O5 0.154(4) 0.056(2) 0.057(2) 0.0058(18) 0.006(3) -0.035(3)
O6 0.142(5) 0.123(4) 0.094(3) 0.005(3) 0.067(3) 0.060(4)
O7 0.065(2) 0.068(2) 0.0604(19) -0.0074(17) 0.0097(17) -0.0205(19)
O8 0.064(2) 0.072(2) 0.065(2) 0.0180(18) 0.0060(18) 0.0044(19)

loop_
_atom_type_symbol
_atom_type_description
_atom_type_scat_dispersion_real
_atom_type_scat_dispersion_imag
_atom_type_scat_source
C C 0.0033 0.0016 'International Tables Vol C Tables 4.2.6.8 and 6.1.1.4'
H H 0.0000 0.0000 'International Tables Vol C Tables 4.2.6.8 and 6.1.1.4'
N N 0.0061 0.0033 'International Tables Vol C Tables 4.2.6.8 and 6.1.1.4'
O O 0.0106 0.0060 'International Tables Vol C Tables 4.2.6.8 and 6.1.1.4'
Cl Cl 0.1484 0.1585 'International Tables Vol C Tables 4.2.6.8 and 6.1.1.4'
Cu Cu 0.3201 1.2651 'International Tables Vol C Tables 4.2.6.8 and 6.1.1.4'

loop_
_geom_angle_atom_site_label_1
_geom_angle_atom_site_label_2
_geom_angle_atom_site_label_3
_geom_angle
_geom_angle_site_symmetry_1
_geom_angle_site_symmetry_3
_geom_angle_publ_flag
N1 Cu1 N3 160.40(14) . . ?
N1 Cu1 N2 78.78(14) . . ?
N3 Cu1 N2 96.12(13) . . ?
N1 Cu1 N4 80.19(13) . . ?
N3 Cu1 N4 93.79(13) . . ?
N2 Cu1 N4 143.43(15) . . ?
N1 Cu1 N5 106.63(15) . . ?
N3 Cu1 N5 92.97(14) . . ?
N2 Cu1 N5 106.79(15) . . ?
N4 Cu1 N5 107.74(16) . . ?
C10 N1 C1 122.1(4) . . ?
C10 N1 Cu1 118.8(3) . . ?
C1 N1 Cu1 118.6(3) . . ?
C3 N2 C2 115.7(3) . . ?
C3 N2 Cu1 119.2(3) . . ?
C2 N2 Cu1 108.5(3) . . ?
C3 N2 H2B 103.8 . . ?
C2 N2 H2B 103.8 . . ?
Cu1 N2 H2B 103.8 . . ?
C5 N3 C6 109.0(3) . . ?
C5 N3 C14 107.1(3) . . ?
C6 N3 C14 108.2(3) . . ?
C5 N3 Cu1 113.7(2) . . ?
C6 N3 Cu1 106.6(2) . . ?
C14 N3 Cu1 112.1(2) . . ?
C8 N4 C9 111.7(3) . . ?
C8 N4 Cu1 105.1(3) . . ?
C9 N4 Cu1 110.4(2) . . ?
C8 N4 H4C 109.8 . . ?
C9 N4 H4C 109.8 . . ?
Cu1 N4 H4C 109.8 . . ?
C16 N5 Cu1 113.5(3) . . ?
C16 N5 H5A 108.9 . . ?
Cu1 N5 H5A 108.9 . . ?
C16 N5 H5B 108.9 . . ?
Cu1 N5 H5B 108.9 . . ?
H5A N5 H5B 107.7 . . ?
N1 C1 C13 120.2(4) . . ?
N1 C1 C2 114.3(4) . . ?
C13 C1 C2 125.5(4) . . ?
C1 C2 N2 106.4(3) . . ?
C1 C2 C17 109.4(4) . . ?
N2 C2 C17 114.0(4) . . ?
C1 C2 H2A 108.9 . . ?
N2 C2 H2A 108.9 . . ?
C17 C2 H2A 108.9 . . ?
N2 C3 C4 111.3(4) . . ?
N2 C3 H3A 109.4 . . ?
C4 C3 H3A 109.4 . . ?
N2 C3 H3B 109.4 . . ?
C4 C3 H3B 109.4 . . ?
H3A C3 H3B 108.0 . . ?
C3 C4 C5 114.5(4) . . ?
C3 C4 H4A 108.6 . . ?
C5 C4 H4A 108.6 . . ?
C3 C4 H4B 108.6 . . ?
C5 C4 H4B 108.6 . . ?
H4A C4 H4B 107.6 . . ?
N3 C5 C4 117.8(4) . . ?
N3 C5 H5C 107.9 . . ?
C4 C5 H5C 107.9 . . ?
N3 C5 H5D 107.9 . . ?
C4 C5 H5D 107.9 . . ?
H5C C5 H5D 107.2 . . ?
N3 C6 C7 117.1(3) . . ?
N3 C6 H6A 108.0 . . ?
C7 C6 H6A 108.0 . . ?
N3 C6 H6B 108.0 . . ?
C7 C6 H6B 108.0 . . ?
H6A C6 H6B 107.3 . . ?
C6 C7 C8 116.7(3) . . ?
C6 C7 H7A 108.1 . . ?
C8 C7 H7A 108.1 . . ?
C6 C7 H7B 108.1 . . ?
C8 C7 H7B 108.1 . . ?
H7A C7 H7B 107.3 . . ?
N4 C8 C7 111.6(3) . . ?
N4 C8 H8A 109.3 . . ?
C7 C8 H8A 109.3 . . ?
N4 C8 H8B 109.3 . . ?
C7 C8 H8B 109.3 . . ?
H8A C8 H8B 108.0 . . ?
N4 C9 C18 110.3(4) . . ?
N4 C9 C10 107.9(3) . . ?
C18 C9 C10 111.5(4) . . ?
N4 C9 H9A 109.0 . . ?
C18 C9 H9A 109.0 . . ?
C10 C9 H9A 109.0 . . ?
N1 C10 C11 120.1(4) . . ?
N1 C10 C9 115.6(3) . . ?
C11 C10 C9 124.2(4) . . ?
C12 C11 C10 117.7(5) . . ?
C12 C11 H11A 121.2 . . ?
C10 C11 H11A 121.2 . . ?
C13 C12 C11 121.5(5) . . ?
C13 C12 H12A 119.3 . . ?
C11 C12 H12A 119.3 . . ?
C12 C13 C1 118.3(5) . . ?
C12 C13 H13A 120.9 . . ?
C1 C13 H13A 120.9 . . ?
N3 C14 C15 116.3(4) . . ?
N3 C14 H14A 108.2 . . ?
C15 C14 H14A 108.2 . . ?
N3 C14 H14B 108.2 . . ?
C15 C14 H14B 108.2 . . ?
H14A C14 H14B 107.4 . . ?
C14 C15 C16 116.1(4) . . ?
C14 C15 H15A 108.3 . . ?
C16 C15 H15A 108.3 . . ?
C14 C15 H15B 108.3 . . ?
C16 C15 H15B 108.3 . . ?
H15A C15 H15B 107.4 . . ?
N5 C16 C15 112.8(4) . . ?
N5 C16 H16A 109.0 . . ?
C15 C16 H16A 109.0 . . ?
N5 C16 H16B 109.0 . . ?
C15 C16 H16B 109.0 . . ?
H16A C16 H16B 107.8 . . ?
C2 C17 H17A 109.5 . . ?
C2 C17 H17B 109.5 . . ?
H17A C17 H17B 109.5 . . ?
C2 C17 H17C 109.5 . . ?
H17A C17 H17C 109.5 . . ?
H17B C17 H17C 109.5 . . ?
C9 C18 H18A 109.5 . . ?
C9 C18 H18B 109.5 . . ?
H18A C18 H18B 109.5 . . ?
C9 C18 H18C 109.5 . . ?
H18A C18 H18C 109.5 . . ?
H18B C18 H18C 109.5 . . ?
O1 Cl1 O4 111.4(5) . . ?
O1 Cl1 O3 106.4(5) . . ?
O4 Cl1 O3 111.7(4) . . ?
O1 Cl1 O2 108.1(5) . . ?
O4 Cl1 O2 110.1(3) . . ?
O3 Cl1 O2 109.0(3) . . ?
O8 Cl2 O6 108.1(3) . . ?
O8 Cl2 O5 110.6(3) . . ?
O6 Cl2 O5 111.0(3) . . ?
O8 Cl2 O7 109.3(2) . . ?
O6 Cl2 O7 109.3(3) . . ?
O5 Cl2 O7 108.7(2) . . ?
C2S C1S H1SC 102.4 . . ?
C2S C1S H3SA 116.6 . . ?
H1SC C1S H3SA 102.5 . . ?
C2S C1S H2SB 116.4 . . ?
H1SC C1S H2SB 102.5 . . ?
H3SA C1S H2SB 113.4 . . ?
N1S C2S C1S 178.5(7) . . ?

loop_
_geom_bond_atom_site_label_1
_geom_bond_atom_site_label_2
_geom_bond_distance
_geom_bond_site_symmetry_2
_geom_bond_publ_flag
Cu1 N1 1.975(3) . ?
Cu1 N3 2.032(3) . ?
Cu1 N2 2.078(4) . ?
Cu1 N4 2.090(3) . ?
Cu1 N5 2.163(4) . ?
N1 C10 1.336(5) . ?
N1 C1 1.340(5) . ?
N2 C3 1.451(6) . ?
N2 C2 1.506(5) . ?
N2 H2B 0.9200 . ?
N3 C5 1.491(6) . ?
N3 C6 1.507(5) . ?
N3 C14 1.508(5) . ?
N4 C8 1.490(6) . ?
N4 C9 1.504(5) . ?
N4 H4C 0.9200 . ?
N5 C16 1.468(6) . ?
N5 H5A 0.9100 . ?
N5 H5B 0.9100 . ?
C1 C13 1.381(6) . ?
C1 C2 1.494(6) . ?
C2 C17 1.528(7) . ?
C2 H2A 0.9900 . ?
C3 C4 1.509(6) . ?
C3 H3A 0.9800 . ?
C3 H3B 0.9800 . ?
C4 C5 1.526(7) . ?
C4 H4A 0.9800 . ?
C4 H4B 0.9800 . ?
C5 H5C 0.9800 . ?
C5 H5D 0.9800 . ?
C6 C7 1.507(6) . ?
C6 H6A 0.9800 . ?
C6 H6B 0.9800 . ?
C7 C8 1.529(6) . ?
C7 H7A 0.9800 . ?
C7 H7B 0.9800 . ?
C8 H8A 0.9800 . ?
C8 H8B 0.9800 . ?
C9 C18 1.512(8) . ?
C9 C10 1.516(6) . ?
C9 H9A 0.9900 . ?
C10 C11 1.392(6) . ?
C11 C12 1.381(8) . ?
C11 H11A 0.9400 . ?
C12 C13 1.373(8) . ?
C12 H12A 0.9400 . ?
C13 H13A 0.9400 . ?
C14 C15 1.519(6) . ?
C14 H14A 0.9800 . ?
C14 H14B 0.9800 . ?
C15 C16 1.519(7) . ?
C15 H15A 0.9800 . ?
C15 H15B 0.9800 . ?
C16 H16A 0.9800 . ?
C16 H16B 0.9800 . ?
C17 H17A 0.9700 . ?
C17 H17B 0.9700 . ?
C17 H17C 0.9700 . ?
C18 H18A 0.9700 . ?
C18 H18B 0.9700 . ?
C18 H18C 0.9700 . ?
Cl1 O1 1.373(6) . ?
Cl1 O4 1.379(5) . ?
Cl1 O3 1.393(5) . ?
Cl1 O2 1.440(5) . ?
Cl2 O8 1.419(4) . ?
Cl2 O6 1.421(4) . ?
Cl2 O5 1.422(4) . ?
Cl2 O7 1.428(4) . ?
C1S C2S 1.415(9) . ?
C1S H1SC 0.9603 . ?
C1S H3SA 0.9601 . ?
C1S H2SB 0.9600 . ?
C2S N1S 1.120(8) . ?

loop_
_geom_torsion_atom_site_label_1
_geom_torsion_atom_site_label_2
_geom_torsion_atom_site_label_3
_geom_torsion_atom_site_label_4
_geom_torsion
_geom_torsion_site_symmetry_1
_geom_torsion_site_symmetry_2
_geom_torsion_site_symmetry_3
_geom_torsion_site_symmetry_4
_geom_torsion_publ_flag
N3 Cu1 N1 C10 82.1(5) . . . . ?
N2 Cu1 N1 C10 158.6(4) . . . . ?
N4 Cu1 N1 C10 8.7(3) . . . . ?
N5 Cu1 N1 C10 -97.0(4) . . . . ?
N3 Cu1 N1 C1 -90.1(5) . . . . ?
N2 Cu1 N1 C1 -13.5(3) . . . . ?
N4 Cu1 N1 C1 -163.4(3) . . . . ?
N5 Cu1 N1 C1 90.8(3) . . . . ?
N1 Cu1 N2 C3 164.4(4) . . . . ?
N3 Cu1 N2 C3 -34.8(3) . . . . ?
N4 Cu1 N2 C3 -139.6(3) . . . . ?
N5 Cu1 N2 C3 60.2(4) . . . . ?
N1 Cu1 N2 C2 29.0(3) . . . . ?
N3 Cu1 N2 C2 -170.2(3) . . . . ?
N4 Cu1 N2 C2 85.0(3) . . . . ?
N5 Cu1 N2 C2 -75.2(3) . . . . ?
N1 Cu1 N3 C5 104.6(5) . . . . ?
N2 Cu1 N3 C5 31.0(3) . . . . ?
N4 Cu1 N3 C5 175.7(3) . . . . ?
N5 Cu1 N3 C5 -76.3(3) . . . . ?
N1 Cu1 N3 C6 -15.5(5) . . . . ?
N2 Cu1 N3 C6 -89.1(3) . . . . ?
N4 Cu1 N3 C6 55.7(3) . . . . ?
N5 Cu1 N3 C6 163.7(3) . . . . ?
N1 Cu1 N3 C14 -133.8(4) . . . . ?
N2 Cu1 N3 C14 152.6(3) . . . . ?
N4 Cu1 N3 C14 -62.6(3) . . . . ?
N5 Cu1 N3 C14 45.4(3) . . . . ?
N1 Cu1 N4 C8 99.6(3) . . . . ?
N3 Cu1 N4 C8 -61.6(3) . . . . ?
N2 Cu1 N4 C8 44.0(3) . . . . ?
N5 Cu1 N4 C8 -155.9(3) . . . . ?
N1 Cu1 N4 C9 -21.0(3) . . . . ?
N3 Cu1 N4 C9 177.8(3) . . . . ?
N2 Cu1 N4 C9 -76.6(4) . . . . ?
N5 Cu1 N4 C9 83.5(3) . . . . ?
N1 Cu1 N5 C16 132.3(3) . . . . ?
N3 Cu1 N5 C16 -47.4(3) . . . . ?
N2 Cu1 N5 C16 -144.7(3) . . . . ?
N4 Cu1 N5 C16 47.5(4) . . . . ?
C10 N1 C1 C13 2.6(7) . . . . ?
Cu1 N1 C1 C13 174.5(4) . . . . ?
C10 N1 C1 C2 -177.9(4) . . . . ?
Cu1 N1 C1 C2 -6.0(5) . . . . ?
N1 C1 C2 N2 29.8(5) . . . . ?
C13 C1 C2 N2 -150.7(5) . . . . ?
N1 C1 C2 C17 -93.9(4) . . . . ?
C13 C1 C2 C17 85.6(6) . . . . ?
C3 N2 C2 C1 -175.8(4) . . . . ?
Cu1 N2 C2 C1 -38.7(4) . . . . ?
C3 N2 C2 C17 -55.1(5) . . . . ?
Cu1 N2 C2 C17 82.1(4) . . . . ?
C2 N2 C3 C4 -174.4(4) . . . . ?
Cu1 N2 C3 C4 53.2(5) . . . . ?
N2 C3 C4 C5 -67.4(6) . . . . ?
C6 N3 C5 C4 67.0(5) . . . . ?
C14 N3 C5 C4 -176.1(4) . . . . ?
Cu1 N3 C5 C4 -51.7(5) . . . . ?
C3 C4 C5 N3 70.1(6) . . . . ?
C5 N3 C6 C7 176.5(3) . . . . ?
C14 N3 C6 C7 60.4(4) . . . . ?
Cu1 N3 C6 C7 -60.5(4) . . . . ?
N3 C6 C7 C8 61.6(5) . . . . ?
C9 N4 C8 C7 -172.0(4) . . . . ?
Cu1 N4 C8 C7 68.3(4) . . . . ?
C6 C7 C8 N4 -65.9(5) . . . . ?
C8 N4 C9 C18 149.9(4) . . . . ?
Cu1 N4 C9 C18 -93.5(4) . . . . ?
C8 N4 C9 C10 -88.1(4) . . . . ?
Cu1 N4 C9 C10 28.4(4) . . . . ?
C1 N1 C10 C11 -3.5(7) . . . . ?
Cu1 N1 C10 C11 -175.4(4) . . . . ?
C1 N1 C10 C9 177.9(4) . . . . ?
Cu1 N1 C10 C9 6.0(5) . . . . ?
N4 C9 C10 N1 -23.1(5) . . . . ?
C18 C9 C10 N1 98.2(5) . . . . ?
N4 C9 C10 C11 158.4(5) . . . . ?
C18 C9 C10 C11 -80.3(6) . . . . ?
N1 C10 C11 C12 1.5(8) . . . . ?
C9 C10 C11 C12 179.9(5) . . . . ?
C10 C11 C12 C13 1.5(9) . . . . ?
C11 C12 C13 C1 -2.4(9) . . . . ?
N1 C1 C13 C12 0.4(8) . . . . ?
C2 C1 C13 C12 -179.1(5) . . . . ?
C5 N3 C14 C15 65.0(4) . . . . ?
C6 N3 C14 C15 -177.7(4) . . . . ?
Cu1 N3 C14 C15 -60.4(4) . . . . ?
N3 C14 C15 C16 66.7(5) . . . . ?
Cu1 N5 C16 C15 58.9(5) . . . . ?
C14 C15 C16 N5 -65.3(6) . . . . ?
